data_4020835
loop_
_publ_author_name
'Ian W. Davies'
'Jean-Fran\,cois Marcoux'
'Jeffery T. Kuethe'
'Michael D. Lankshear'
'Jeremy D. O. Taylor'
'Nancy Tsou'
'Peter G. Dormer'
'David L. Hughes'
'K. N. Houk'
'Vildan Guner'

_publ_section_title
;
 Demonstrating the Synergy of Synthetic, Mechanistic,
 and Computational Studies in a Regioselective Aniline Synthesis
;
_journal_name_full 'Journal of Organic Chemistry'
_journal_page_first 1298
_journal_page_last 1308
_journal_paper_doi 10.1021/jo035677u
_journal_volume 69
_journal_year 2004
_chemical_formula_moiety 'C17 H18 N2 O5'
_chemical_formula_sum 'C17 H18 N2 O5'
_chemical_formula_weight 330.343
_space_group_IT_number 14
_symmetry_cell_setting monoclinic
_symmetry_space_group_name_Hall '-P 2ybc'
_symmetry_space_group_name_H-M 'P 1 21/c 1'
_cell_angle_alpha 90
_cell_angle_beta 104.200(8)
_cell_angle_gamma 90
_cell_formula_units_Z 4
_cell_length_a 9.152(2)
_cell_length_b 10.857(1)
_cell_length_c 16.9778(9)
_cell_measurement_temperature 296
_cell_volume 1635.4(6)
_exptl_crystal_density_diffrn 1.342
_cod_original_sg_symbol_H-M 'P 21/c'
_cod_database_code 4020835

loop_
_symmetry_equiv_pos_site_id
_symmetry_equiv_pos_as_xyz
1 'x, y, z'
2 '-x, y+ 1/2, -z+ 1/2'
3 '-x, -y, -z'
4 'x, -y+ 1/2, z+ 1/2'

loop_
_atom_site_label
_atom_site_type_symbol
_atom_site_fract_x
_atom_site_fract_y
_atom_site_fract_z
_atom_site_U_iso_or_equiv
_atom_site_adp_type
_atom_site_occupancy
_atom_site_symmetry_multiplicity
_atom_site_calc_flag
_atom_site_refinement_flags
_atom_site_disorder_assembly
_atom_site_disorder_group
O1 O 0.9906(3) 0.0610(3) 0.68214(16) 0.0670(8) Uani 1 1 d . . .
O2 O 0.6657(3) 0.4100(2) 0.83403(16) 0.0602(7) Uani 1 1 d . . .
O3 O 0.6513(3) 0.4622(3) 0.95374(17) 0.0754(9) Uani 1 1 d . . .
O4 O 0.1254(3) 0.2139(3) 0.99524(16) 0.0696(8) Uani 1 1 d . . .
O5 O 0.3352(3) 0.2016(3) 1.09436(14) 0.0597(7) Uani 1 1 d . . .
N1 N 0.6277(3) 0.3882(3) 0.89697(17) 0.0481(7) Uani 1 1 d . . .
N2 N 0.2553(3) -0.0174(2) 0.90431(16) 0.0454(7) Uani 1 1 d . . .
C1 C 0.5486(3) 0.2752(3) 0.90378(19) 0.0408(7) Uani 1 1 d . . .
C2 C 0.4591(3) 0.2750(3) 0.95882(19) 0.0436(8) Uani 1 1 d . . .
H2 H 0.4656 0.3409 0.9945 0.052 Uiso 1 1 calc R . .
C3 C 0.3606(3) 0.1800(3) 0.96222(18) 0.0411(7) Uani 1 1 d . . .
C4 C 0.3504(3) 0.0789(3) 0.90744(17) 0.0387(7) Uani 1 1 d . . .
C5 C 0.4501(3) 0.0803(3) 0.85582(19) 0.0415(7) Uani 1 1 d . . .
H5 H 0.4482 0.0131 0.8216 0.050 Uiso 1 1 calc R . .
C6 C 0.5501(3) 0.1739(3) 0.85240(18) 0.0390(7) Uani 1 1 d . . .
C7 C 0.6631(3) 0.1526(3) 0.80410(18) 0.0397(7) Uani 1 1 d . . .
C8 C 0.6207(4) 0.1010(3) 0.7268(2) 0.0464(8) Uani 1 1 d . . .
H8 H 0.5190 0.0878 0.7031 0.056 Uiso 1 1 calc R . .
C9 C 0.7265(4) 0.0689(3) 0.6843(2) 0.0486(8) Uani 1 1 d . . .
H9 H 0.6953 0.0346 0.6327 0.058 Uiso 1 1 calc R . .
C10 C 0.8772(4) 0.0877(3) 0.7182(2) 0.0456(8) Uani 1 1 d . . .
C11 C 0.9217(3) 0.1399(3) 0.79532(19) 0.0463(8) Uani 1 1 d . . .
H11 H 1.0235 0.1531 0.8187 0.056 Uiso 1 1 calc R . .
C12 C 0.8165(3) 0.1720(3) 0.83728(19) 0.0433(7) Uani 1 1 d . . .
H12 H 0.8482 0.2072 0.8886 0.052 Uiso 1 1 calc R . .
C13 C 0.9550(5) -0.0018(6) 0.6071(3) 0.1024(19) Uani 1 1 d . . .
H13A H 1.0451 -0.0140 0.5887 0.154 Uiso 1 1 calc R . .
H13B H 0.8845 0.0461 0.5678 0.154 Uiso 1 1 calc R . .
H13C H 0.9111 -0.0803 0.6138 0.154 Uiso 1 1 calc R . .
C14 C 0.2287(5) -0.1029(4) 0.8367(3) 0.0691(11) Uani 1 1 d . . .
H14A H 0.1585 -0.1649 0.8441 0.104 Uiso 1 1 calc R . .
H14B H 0.3220 -0.1412 0.8342 0.104 Uiso 1 1 calc R . .
H14C H 0.1880 -0.0591 0.7870 0.104 Uiso 1 1 calc R . .
C15 C 0.1903(4) -0.0534(4) 0.9702(2) 0.0600(10) Uani 1 1 d . . .
H15A H 0.1263 -0.1237 0.9540 0.090 Uiso 1 1 calc R . .
H15B H 0.1320 0.0135 0.9833 0.090 Uiso 1 1 calc R . .
H15C H 0.2693 -0.0741 1.0169 0.090 Uiso 1 1 calc R . .
C16 C 0.2580(4) 0.1992(3) 1.01740(19) 0.0440(7) Uani 1 1 d . . .
C17 C 0.2481(5) 0.2222(5) 1.1541(3) 0.0860(15) Uani 1 1 d . . .
H17A H 0.3144 0.2231 1.2075 0.129 Uiso 1 1 calc R . .
H17B H 0.1755 0.1574 1.1505 0.129 Uiso 1 1 calc R . .
H17C H 0.1968 0.2999 1.1436 0.129 Uiso 1 1 calc R . .

loop_
_atom_site_aniso_label
_atom_site_aniso_U_11
_atom_site_aniso_U_22
_atom_site_aniso_U_33
_atom_site_aniso_U_23
_atom_site_aniso_U_13
_atom_site_aniso_U_12
O1 0.0515(14) 0.094(2) 0.0629(16) -0.0131(14) 0.0278(12) 0.0075(14)
O2 0.0713(17) 0.0528(14) 0.0668(16) 0.0094(13) 0.0368(14) -0.0006(13)
O3 0.093(2) 0.0651(18) 0.0746(18) -0.0263(15) 0.0331(16) -0.0306(16)
O4 0.0426(13) 0.104(2) 0.0647(16) 0.0009(15) 0.0188(12) 0.0088(14)
O5 0.0549(14) 0.0877(19) 0.0408(13) -0.0116(13) 0.0202(11) -0.0063(13)
N1 0.0449(15) 0.0475(16) 0.0549(17) -0.0023(14) 0.0177(13) -0.0048(13)
N2 0.0485(15) 0.0451(15) 0.0481(15) -0.0022(12) 0.0223(12) -0.0064(12)
C1 0.0368(15) 0.0432(18) 0.0436(17) -0.0006(14) 0.0121(13) -0.0004(14)
C2 0.0460(17) 0.0462(19) 0.0399(17) -0.0071(14) 0.0132(14) -0.0012(15)
C3 0.0367(16) 0.0491(19) 0.0383(16) -0.0001(14) 0.0106(12) -0.0002(14)
C4 0.0357(15) 0.0424(17) 0.0387(16) 0.0007(13) 0.0106(12) 0.0020(13)
C5 0.0384(16) 0.0443(17) 0.0453(17) -0.0064(14) 0.0169(13) 0.0007(14)
C6 0.0378(15) 0.0438(18) 0.0362(15) 0.0026(13) 0.0106(12) 0.0024(13)
C7 0.0420(16) 0.0393(16) 0.0410(16) 0.0032(13) 0.0167(13) 0.0013(14)
C8 0.0396(16) 0.050(2) 0.0515(19) -0.0048(16) 0.0154(14) -0.0045(15)
C9 0.0497(18) 0.056(2) 0.0439(17) -0.0112(15) 0.0195(15) -0.0040(16)
C10 0.0430(17) 0.0506(19) 0.0491(18) 0.0033(15) 0.0228(15) 0.0061(14)
C11 0.0346(16) 0.057(2) 0.0491(19) 0.0028(16) 0.0139(14) 0.0027(14)
C12 0.0412(16) 0.0498(19) 0.0393(16) 0.0015(14) 0.0105(13) 0.0006(14)
C13 0.069(3) 0.168(5) 0.077(3) -0.050(3) 0.031(2) 0.023(3)
C14 0.077(3) 0.062(2) 0.080(3) -0.023(2) 0.042(2) -0.023(2)
C15 0.070(2) 0.062(2) 0.055(2) 0.0074(18) 0.0286(18) -0.0112(19)
C16 0.0387(16) 0.0508(19) 0.0443(17) -0.0028(15) 0.0138(14) -0.0020(14)
C17 0.084(3) 0.130(4) 0.055(2) -0.026(3) 0.039(2) -0.018(3)

loop_
_geom_bond_atom_site_label_1
_geom_bond_atom_site_label_2
_geom_bond_distance
_geom_bond_site_symmetry_2
_geom_bond_publ_flag
O1 C10 1.359(4) . ?
O1 C13 1.411(5) . ?
O2 N1 1.225(3) . ?
O3 N1 1.232(4) . ?
O4 C16 1.189(4) . ?
O5 C16 1.325(4) . ?
O5 C17 1.453(4) . ?
N1 C1 1.443(4) . ?
N2 C4 1.353(4) . ?
N2 C15 1.443(4) . ?
N2 C14 1.449(4) . ?
C1 C2 1.385(4) . ?
C1 C6 1.406(4) . ?
C2 C3 1.381(4) . ?
C3 C4 1.426(4) . ?
C3 C16 1.495(4) . ?
C4 C5 1.412(4) . ?
C5 C6 1.378(4) . ?
C6 C7 1.487(4) . ?
C7 C8 1.391(4) . ?
C7 C12 1.395(4) . ?
C8 C9 1.388(4) . ?
C9 C10 1.373(4) . ?
C10 C11 1.393(5) . ?
C11 C12 1.376(4) . ?

loop_
_cod_related_entry_id
_cod_related_entry_database
_cod_related_entry_code
1 ChemSpider 21155398
